data_7239382
loop_
_publ_author_name
'Bisht, Kamal Kumar'
'Rachuri, Yadagiri'
'Parmar, Bhavesh'
'Suresh, Eringathodi'

_publ_section_title
;
 Structural and functional studies on ternary coordination polymers from
 5-bromoisophthalate and imidazole based flexible linker
;
_journal_issue 14
_journal_name_full 'RSC Advances'
_journal_page_first 7352
_journal_paper_doi 10.1039/c3ra45411h
_journal_volume 4
_journal_year 2014
_chemical_formula_sum 'C25 H25 Br Cu N4 O5'
_chemical_formula_weight 604.94
_space_group_IT_number 2
_space_group_name_Hall '-P 1'
_space_group_name_H-M_alt 'P -1'
_symmetry_cell_setting triclinic
_symmetry_space_group_name_H-M 'P -1'
_atom_sites_solution_hydrogens geom
_atom_sites_solution_primary direct
_atom_sites_solution_secondary difmap
_audit_creation_method SHELXL-97
_cell_angle_alpha 75.732(5)
_cell_angle_beta 76.533(5)
_cell_angle_gamma 70.130(5)
_cell_formula_units_Z 2
_cell_length_a 9.298(3)
_cell_length_b 10.903(3)
_cell_length_c 13.375(4)
_cell_measurement_reflns_used 1994
_cell_measurement_temperature 150(2)
_cell_measurement_theta_max 24.12
_cell_measurement_theta_min 2.33
_cell_volume 1219.2(6)
_computing_cell_refinement 'BRUKER SMART'
_computing_data_collection 'BRUKER SMART'
_computing_data_reduction 'BRUKER SAINT'
_computing_molecular_graphics ORTEP
_computing_structure_refinement 'SHELXL-97 (Sheldrick, 1997)'
_computing_structure_solution 'SHELXS-97 (Sheldrick, 1990)'
_diffrn_ambient_temperature 150(2)
_diffrn_measured_fraction_theta_full 0.961
_diffrn_measured_fraction_theta_max 0.961
_diffrn_measurement_device_type 'BRUKER SMART APEX CCD DIFFRCTOMETER'
_diffrn_measurement_method 'OMEGA-PHI SCAN'
_diffrn_radiation_monochromator graphite
_diffrn_radiation_source 'fine-focus sealed tube'
_diffrn_radiation_type MoK\a
_diffrn_radiation_wavelength 0.71073
_diffrn_reflns_av_R_equivalents 0.0502
_diffrn_reflns_av_sigmaI/netI 0.0842
_diffrn_reflns_limit_h_max 11
_diffrn_reflns_limit_h_min -12
_diffrn_reflns_limit_k_max 14
_diffrn_reflns_limit_k_min -14
_diffrn_reflns_limit_l_max 17
_diffrn_reflns_limit_l_min -17
_diffrn_reflns_number 10411
_diffrn_reflns_theta_full 27.50
_diffrn_reflns_theta_max 27.50
_diffrn_reflns_theta_min 1.59
_exptl_absorpt_coefficient_mu 2.579
_exptl_absorpt_correction_T_max 0.9502
_exptl_absorpt_correction_T_min 0.8010
_exptl_absorpt_correction_type multi-scan
_exptl_absorpt_process_details 'BRUKER SADABS'
_exptl_crystal_colour BLUE
_exptl_crystal_density_diffrn 1.648
_exptl_crystal_density_method 'not measured'
_exptl_crystal_description PLATES
_exptl_crystal_F_000 614
_exptl_crystal_size_max 0.09
_exptl_crystal_size_mid 0.05
_exptl_crystal_size_min 0.02
_refine_diff_density_max 1.105
_refine_diff_density_min -0.505
_refine_diff_density_rms 0.116
_refine_ls_extinction_method none
_refine_ls_goodness_of_fit_ref 1.018
_refine_ls_hydrogen_treatment mixed
_refine_ls_matrix_type full
_refine_ls_number_parameters 336
_refine_ls_number_reflns 5387
_refine_ls_number_restraints 0
_refine_ls_restrained_S_all 1.018
_refine_ls_R_factor_all 0.0776
_refine_ls_R_factor_gt 0.0560
_refine_ls_shift/su_max 0.000
_refine_ls_shift/su_mean 0.000
_refine_ls_structure_factor_coef Fsqd
_refine_ls_weighting_details 'calc w=1/[\s^2^(Fo^2^)+(0.0545P)^2^+0.0000P] where P=(Fo^2^+2Fc^2^)/3'
_refine_ls_weighting_scheme calc
_refine_ls_wR_factor_gt 0.1172
_refine_ls_wR_factor_ref 0.1269
_reflns_number_gt 4088
_reflns_number_total 5387
_reflns_threshold_expression >2sigma(I)
_cod_data_source_file c3ra45411h.txt
_cod_data_source_block ycp24m_CuBripBitmb
_cod_depositor_comments
;
The following automatic conversions were performed:

data item '_exptl_absorpt_correction_type' value 'MULTI-SCAN' was
changed to 'multi-scan' in accordance with the
/home/saulius/struct/COD-crude-data/automatic-downloads/DataCite-retrospective/RSC/depositions/lib/dictionaries/cif_core.dic
dictionary named 'cif_core.dic' version 2.4.2 last updated on
2011-04-26.

data item '_symmetry_cell_setting' value 'TRICLINIC' was changed to
'triclinic' in accordance with the
/home/saulius/struct/COD-crude-data/automatic-downloads/DataCite-retrospective/RSC/depositions/lib/dictionaries/cif_core.dic
dictionary named 'cif_core.dic' version 2.4.2 last updated on
2011-04-26.

Automatic conversion script
Id: cif_fix_values 6909 2019-04-08 15:41:33Z antanas 
;
_cod_original_sg_symbol_H-M P-1
_cod_database_code 7239382

loop_
_symmetry_equiv_pos_as_xyz
'x, y, z'
'-x, -y, -z'

loop_
_atom_site_label
_atom_site_type_symbol
_atom_site_fract_x
_atom_site_fract_y
_atom_site_fract_z
_atom_site_U_iso_or_equiv
_atom_site_adp_type
_atom_site_occupancy
_atom_site_symmetry_multiplicity
_atom_site_calc_flag
_atom_site_refinement_flags
Cu1 Cu 0.60083(5) 0.84827(4) 0.17785(4) 0.01529(14) Uani 1 1 d .
Br1 Br 0.57919(7) 1.24564(5) 0.54242(4) 0.03720(16) Uani 1 1 d .
N1 N 0.8267(4) 0.7838(3) 0.1414(3) 0.0185(7) Uani 1 1 d .
N2 N 1.0686(4) 0.6599(3) 0.1359(3) 0.0188(7) Uani 1 1 d .
N3 N 1.1406(4) 0.0444(3) 0.2614(3) 0.0177(7) Uani 1 1 d .
N4 N 1.3736(4) -0.0823(3) 0.2107(2) 0.0158(7) Uani 1 1 d .
O1 O 0.6154(3) 0.9935(3) 0.2367(2) 0.0196(6) Uani 1 1 d .
O2 O 0.6506(3) 1.1243(3) 0.0813(2) 0.0220(6) Uani 1 1 d .
O3 O 0.5921(3) 1.6567(2) 0.2267(2) 0.0183(6) Uani 1 1 d .
O4 O 0.6470(4) 1.5857(3) 0.0742(2) 0.0342(8) Uani 1 1 d .
O5 O 0.5971(4) 0.8507(3) 0.0119(2) 0.0210(6) Uani 1 1 d .
H5C H 0.621(5) 0.763(5) 0.027(3) 0.020(11) Uiso 1 1 d .
H5D H 0.527(6) 0.882(5) -0.017(4) 0.029(15) Uiso 1 1 d .
C1 C 0.6302(4) 1.1008(4) 0.1780(3) 0.0157(8) Uani 1 1 d .
C2 C 0.6223(4) 1.2085(4) 0.2350(3) 0.0161(8) Uani 1 1 d .
C3 C 0.6072(4) 1.1824(4) 0.3435(3) 0.0186(8) Uani 1 1 d .
H3 H 0.6003 1.1002 0.3815 0.022 Uiso 1 1 calc R
C4 C 0.6026(5) 1.2808(4) 0.3941(3) 0.0185(8) Uani 1 1 d .
C5 C 0.6110(4) 1.4045(4) 0.3396(3) 0.0181(8) Uani 1 1 d .
H5 H 0.6095 1.4686 0.3749 0.022 Uiso 1 1 calc R
C6 C 0.6217(4) 1.4314(4) 0.2321(3) 0.0166(8) Uani 1 1 d .
C7 C 0.6271(4) 1.3328(4) 0.1804(3) 0.0173(8) Uani 1 1 d .
H7 H 0.6341 1.3511 0.1080 0.021 Uiso 1 1 calc R
C8 C 0.6205(4) 1.5696(4) 0.1708(3) 0.0184(9) Uani 1 1 d .
C9 C 0.9173(5) 0.8434(4) 0.0607(3) 0.0207(9) Uani 1 1 d .
H9 H 0.8812 0.9233 0.0160 0.025 Uiso 1 1 calc R
C10 C 1.0666(5) 0.7674(4) 0.0566(3) 0.0191(9) Uani 1 1 d .
H10 H 1.1513 0.7846 0.0094 0.023 Uiso 1 1 calc R
C11 C 0.9220(5) 0.6748(4) 0.1850(3) 0.0198(9) Uani 1 1 d .
H11 H 0.8919 0.6155 0.2425 0.024 Uiso 1 1 calc R
C12 C 1.2068(5) 0.5481(4) 0.1617(4) 0.0250(10) Uani 1 1 d .
H12A H 1.2812 0.5820 0.1777 0.030 Uiso 1 1 calc R
H12B H 1.2552 0.5056 0.1014 0.030 Uiso 1 1 calc R
C13 C 1.1657(4) 0.4478(4) 0.2532(3) 0.0188(9) Uani 1 1 d .
C14 C 1.1814(5) 0.4528(4) 0.3540(3) 0.0219(9) Uani 1 1 d .
C15 C 1.1531(5) 0.3539(4) 0.4360(3) 0.0253(10) Uani 1 1 d .
H15 H 1.1673 0.3552 0.5023 0.030 Uiso 1 1 calc R
C16 C 1.1041(5) 0.2524(4) 0.4230(3) 0.0246(10) Uani 1 1 d .
C17 C 1.0760(4) 0.2540(4) 0.3243(3) 0.0196(9) Uani 1 1 d .
C18 C 1.1084(4) 0.3511(4) 0.2386(3) 0.0195(9) Uani 1 1 d .
C19 C 1.0149(5) 0.1509(4) 0.3086(4) 0.0246(10) Uani 1 1 d .
H19A H 0.9656 0.1123 0.3754 0.030 Uiso 1 1 calc R
H19B H 0.9372 0.1923 0.2633 0.030 Uiso 1 1 calc R
C20 C 1.1226(5) -0.0443(4) 0.2121(3) 0.0231(9) Uani 1 1 d .
H20 H 1.0296 -0.0501 0.2020 0.028 Uiso 1 1 calc R
C21 C 1.2671(5) -0.1220(4) 0.1808(3) 0.0211(9) Uani 1 1 d .
H21 H 1.2905 -0.1912 0.1449 0.025 Uiso 1 1 calc R
C22 C 1.2918(5) 0.0180(4) 0.2585(3) 0.0172(8) Uani 1 1 d .
H22 H 1.3348 0.0647 0.2867 0.021 Uiso 1 1 calc R
C23 C 1.2221(5) 0.5657(4) 0.3755(4) 0.0316(11) Uani 1 1 d .
H23A H 1.2185 0.5555 0.4494 0.047 Uiso 1 1 calc R
H23B H 1.1492 0.6484 0.3513 0.047 Uiso 1 1 calc R
H23C H 1.3246 0.5648 0.3396 0.047 Uiso 1 1 calc R
C24 C 1.0837(6) 0.1444(5) 0.5153(4) 0.0362(12) Uani 1 1 d .
H24A H 1.1208 0.1550 0.5729 0.054 Uiso 1 1 calc R
H24B H 1.1416 0.0595 0.4966 0.054 Uiso 1 1 calc R
H24C H 0.9759 0.1500 0.5349 0.054 Uiso 1 1 calc R
C25 C 1.0765(5) 0.3512(4) 0.1322(3) 0.0276(10) Uani 1 1 d .
H25A H 0.9666 0.3766 0.1337 0.041 Uiso 1 1 calc R
H25B H 1.1234 0.2639 0.1156 0.041 Uiso 1 1 calc R
H25C H 1.1194 0.4131 0.0800 0.041 Uiso 1 1 calc R

loop_
_atom_site_aniso_label
_atom_site_aniso_U_11
_atom_site_aniso_U_22
_atom_site_aniso_U_33
_atom_site_aniso_U_23
_atom_site_aniso_U_13
_atom_site_aniso_U_12
Cu1 0.0150(3) 0.0095(2) 0.0227(3) -0.00664(19) -0.00184(19) -0.00358(18)
Br1 0.0685(4) 0.0332(3) 0.0183(2) -0.00140(19) -0.0086(2) -0.0272(3)
N1 0.0186(17) 0.0130(16) 0.0266(19) -0.0049(14) -0.0052(15) -0.0063(14)
N2 0.0154(17) 0.0150(16) 0.0257(19) -0.0056(14) -0.0003(14) -0.0047(14)
N3 0.0163(17) 0.0131(16) 0.0233(19) -0.0048(14) -0.0011(14) -0.0045(13)
N4 0.0199(18) 0.0112(15) 0.0176(17) -0.0031(13) -0.0024(14) -0.0064(13)
O1 0.0221(15) 0.0132(13) 0.0272(16) -0.0085(12) -0.0009(12) -0.0085(11)
O2 0.0300(17) 0.0202(15) 0.0205(16) -0.0084(12) -0.0032(13) -0.0106(13)
O3 0.0253(15) 0.0096(13) 0.0205(15) -0.0070(11) 0.0008(12) -0.0060(11)
O4 0.065(2) 0.0208(16) 0.0177(17) -0.0057(13) 0.0012(16) -0.0178(16)
O5 0.0290(18) 0.0136(15) 0.0198(16) -0.0013(12) -0.0086(13) -0.0036(13)
C1 0.0081(18) 0.0172(19) 0.023(2) -0.0079(16) 0.0003(15) -0.0045(15)
C2 0.0152(19) 0.0126(18) 0.024(2) -0.0064(16) -0.0024(16) -0.0066(15)
C3 0.019(2) 0.0127(19) 0.024(2) -0.0023(16) -0.0020(17) -0.0060(16)
C4 0.025(2) 0.0170(19) 0.014(2) -0.0038(16) -0.0019(16) -0.0071(17)
C5 0.021(2) 0.0140(19) 0.022(2) -0.0069(16) -0.0036(17) -0.0059(16)
C6 0.0137(19) 0.0113(18) 0.024(2) -0.0050(16) -0.0004(16) -0.0036(15)
C7 0.013(2) 0.018(2) 0.021(2) -0.0064(17) 0.0006(16) -0.0057(16)
C8 0.0139(19) 0.0120(19) 0.029(2) -0.0039(17) -0.0022(17) -0.0042(15)
C9 0.028(2) 0.0129(19) 0.023(2) -0.0015(16) -0.0086(18) -0.0070(17)
C10 0.022(2) 0.020(2) 0.017(2) -0.0030(17) -0.0019(17) -0.0100(17)
C11 0.019(2) 0.016(2) 0.023(2) -0.0037(17) -0.0004(17) -0.0058(16)
C12 0.013(2) 0.015(2) 0.043(3) -0.0054(19) -0.0008(19) -0.0006(16)
C13 0.0106(18) 0.0125(19) 0.028(2) -0.0035(17) 0.0012(16) 0.0005(15)
C14 0.015(2) 0.017(2) 0.032(2) -0.0073(18) -0.0031(18) -0.0020(16)
C15 0.030(2) 0.022(2) 0.023(2) -0.0066(18) -0.0049(19) -0.0047(19)
C16 0.023(2) 0.020(2) 0.025(2) -0.0047(18) 0.0043(18) -0.0054(18)
C17 0.0114(19) 0.0154(19) 0.027(2) -0.0097(17) 0.0040(16) 0.0013(16)
C18 0.0107(19) 0.0160(19) 0.027(2) -0.0072(17) 0.0001(16) 0.0023(15)
C19 0.017(2) 0.019(2) 0.037(3) -0.0109(19) 0.0031(18) -0.0057(17)
C20 0.024(2) 0.022(2) 0.028(2) -0.0067(18) -0.0041(18) -0.0114(18)
C21 0.024(2) 0.015(2) 0.027(2) -0.0068(17) -0.0025(18) -0.0090(17)
C22 0.024(2) 0.0109(18) 0.019(2) -0.0027(16) -0.0043(17) -0.0068(16)
C23 0.028(2) 0.027(2) 0.046(3) -0.018(2) 0.003(2) -0.013(2)
C24 0.044(3) 0.027(3) 0.029(3) 0.000(2) 0.001(2) -0.008(2)
C25 0.026(2) 0.024(2) 0.031(3) -0.0065(19) -0.0023(19) -0.0062(19)

loop_
_atom_type_symbol
_atom_type_description
_atom_type_scat_dispersion_real
_atom_type_scat_dispersion_imag
_atom_type_scat_source
C C 0.0033 0.0016 'International Tables Vol C Tables 4.2.6.8 and 6.1.1.4'
H H 0.0000 0.0000 'International Tables Vol C Tables 4.2.6.8 and 6.1.1.4'
N N 0.0061 0.0033 'International Tables Vol C Tables 4.2.6.8 and 6.1.1.4'
O O 0.0106 0.0060 'International Tables Vol C Tables 4.2.6.8 and 6.1.1.4'
Cu Cu 0.3201 1.2651 'International Tables Vol C Tables 4.2.6.8 and 6.1.1.4'
Br Br -0.2901 2.4595 'International Tables Vol C Tables 4.2.6.8 and 6.1.1.4'

loop_
_geom_angle_atom_site_label_1
_geom_angle_atom_site_label_2
_geom_angle_atom_site_label_3
_geom_angle
_geom_angle_site_symmetry_1
_geom_angle_site_symmetry_3
N1 Cu1 N4 178.22(13) . 1_465
N1 Cu1 O1 91.03(12) . .
N4 Cu1 O1 88.51(12) 1_465 .
N1 Cu1 O3 90.38(12) . 1_545
N4 Cu1 O3 91.09(12) 1_465 1_545
O1 Cu1 O3 139.15(11) . 1_545
N1 Cu1 O5 85.82(13) . .
N4 Cu1 O5 93.08(13) 1_465 .
O1 Cu1 O5 127.10(11) . .
O3 Cu1 O5 93.72(11) 1_545 .
C11 N1 C9 106.0(3) . .
C11 N1 Cu1 127.9(3) . .
C9 N1 Cu1 126.0(3) . .
C11 N2 C10 107.2(3) . .
C11 N2 C12 126.6(3) . .
C10 N2 C12 126.3(3) . .
C22 N3 C20 107.1(3) . .
C22 N3 C19 126.4(3) . .
C20 N3 C19 126.5(3) . .
C22 N4 C21 105.5(3) . .
C22 N4 Cu1 127.6(3) . 1_645
C21 N4 Cu1 126.7(3) . 1_645
C1 O1 Cu1 121.1(3) . .
C8 O3 Cu1 127.8(3) . 1_565
Cu1 O5 H5C 89(3) . .
Cu1 O5 H5D 127(4) . .
H5C O5 H5D 112(4) . .
O2 C1 O1 126.4(4) . .
O2 C1 C2 118.5(3) . .
O1 C1 C2 115.1(3) . .
C7 C2 C3 119.5(3) . .
C7 C2 C1 120.8(4) . .
C3 C2 C1 119.7(3) . .
C4 C3 C2 119.0(4) . .
C4 C3 H3 120.5 . .
C2 C3 H3 120.5 . .
C5 C4 C3 121.7(4) . .
C5 C4 Br1 119.4(3) . .
C3 C4 Br1 118.9(3) . .
C6 C5 C4 119.2(4) . .
C6 C5 H5 120.4 . .
C4 C5 H5 120.4 . .
C5 C6 C7 119.5(4) . .
C5 C6 C8 120.2(3) . .
C7 C6 C8 120.2(4) . .
C2 C7 C6 121.0(4) . .
C2 C7 H7 119.5 . .
C6 C7 H7 119.5 . .
O4 C8 O3 127.0(4) . .
O4 C8 C6 118.0(3) . .
O3 C8 C6 114.9(4) . .
C10 C9 N1 109.1(3) . .
C10 C9 H9 125.4 . .
N1 C9 H9 125.4 . .
C9 C10 N2 106.4(4) . .
C9 C10 H10 126.8 . .
N2 C10 H10 126.8 . .
N1 C11 N2 111.2(4) . .
N1 C11 H11 124.4 . .
N2 C11 H11 124.4 . .
N2 C12 C13 111.7(3) . .
N2 C12 H12A 109.3 . .
C13 C12 H12A 109.3 . .
N2 C12 H12B 109.3 . .
C13 C12 H12B 109.3 . .
H12A C12 H12B 107.9 . .
C18 C13 C14 120.1(4) . .
C18 C13 C12 120.1(4) . .
C14 C13 C12 119.8(4) . .
C15 C14 C13 118.8(4) . .
C15 C14 C23 119.3(4) . .
C13 C14 C23 121.9(4) . .
C14 C15 C16 122.3(4) . .
C14 C15 H15 118.8 . .
C16 C15 H15 118.8 . .
C15 C16 C17 118.7(4) . .
C15 C16 C24 119.0(4) . .
C17 C16 C24 122.2(4) . .
C16 C17 C18 120.1(4) . .
C16 C17 C19 120.3(4) . .
C18 C17 C19 119.6(4) . .
C13 C18 C17 119.7(4) . .
C13 C18 C25 121.1(4) . .
C17 C18 C25 119.2(4) . .
N3 C19 C17 111.5(3) . .
N3 C19 H19A 109.3 . .
C17 C19 H19A 109.3 . .
N3 C19 H19B 109.3 . .
C17 C19 H19B 109.3 . .
H19A C19 H19B 108.0 . .
C21 C20 N3 106.4(4) . .
C21 C20 H20 126.8 . .
N3 C20 H20 126.8 . .
C20 C21 N4 109.1(4) . .
C20 C21 H21 125.5 . .
N4 C21 H21 125.5 . .
N4 C22 N3 111.9(3) . .
N4 C22 H22 124.1 . .
N3 C22 H22 124.1 . .
C14 C23 H23A 109.5 . .
C14 C23 H23B 109.5 . .
H23A C23 H23B 109.5 . .
C14 C23 H23C 109.5 . .
H23A C23 H23C 109.5 . .
H23B C23 H23C 109.5 . .
C16 C24 H24A 109.5 . .
C16 C24 H24B 109.5 . .
H24A C24 H24B 109.5 . .
C16 C24 H24C 109.5 . .
H24A C24 H24C 109.5 . .
H24B C24 H24C 109.5 . .
C18 C25 H25A 109.5 . .
C18 C25 H25B 109.5 . .
H25A C25 H25B 109.5 . .
C18 C25 H25C 109.5 . .
H25A C25 H25C 109.5 . .
H25B C25 H25C 109.5 . .

loop_
_geom_bond_atom_site_label_1
_geom_bond_atom_site_label_2
_geom_bond_distance
_geom_bond_site_symmetry_2
Cu1 N1 1.957(3) .
Cu1 N4 1.968(3) 1_465
Cu1 O1 1.988(3) .
Cu1 O3 2.053(3) 1_545
Cu1 O5 2.221(3) .
Br1 C4 1.900(4) .
N1 C11 1.312(5) .
N1 C9 1.379(5) .
N2 C11 1.342(5) .
N2 C10 1.371(5) .
N2 C12 1.480(5) .
N3 C22 1.329(5) .
N3 C20 1.369(5) .
N3 C19 1.486(5) .
N4 C22 1.317(5) .
N4 C21 1.375(5) .
N4 Cu1 1.968(3) 1_645
O1 C1 1.270(5) .
O2 C1 1.237(5) .
O3 C8 1.272(5) .
O3 Cu1 2.053(3) 1_565
O4 C8 1.237(5) .
O5 H5C 0.89(4) .
O5 H5D 0.77(5) .
C1 C2 1.525(5) .
C2 C7 1.382(5) .
C2 C3 1.391(5) .
C3 C4 1.388(5) .
C3 H3 0.9300 .
C4 C5 1.384(5) .
C5 C6 1.382(6) .
C5 H5 0.9300 .
C6 C7 1.396(5) .
C6 C8 1.525(5) .
C7 H7 0.9300 .
C9 C10 1.350(6) .
C9 H9 0.9300 .
C10 H10 0.9300 .
C11 H11 0.9300 .
C12 C13 1.499(6) .
C12 H12A 0.9700 .
C12 H12B 0.9700 .
C13 C18 1.402(5) .
C13 C14 1.405(6) .
C14 C15 1.383(6) .
C14 C23 1.511(6) .
C15 C16 1.392(6) .
C15 H15 0.9300 .
C16 C17 1.399(6) .
C16 C24 1.507(6) .
C17 C18 1.408(6) .
C17 C19 1.496(5) .
C18 C25 1.520(6) .
C19 H19A 0.9700 .
C19 H19B 0.9700 .
C20 C21 1.356(6) .
C20 H20 0.9300 .
C21 H21 0.9300 .
C22 H22 0.9300 .
C23 H23A 0.9600 .
C23 H23B 0.9600 .
C23 H23C 0.9600 .
C24 H24A 0.9600 .
C24 H24B 0.9600 .
C24 H24C 0.9600 .
C25 H25A 0.9600 .
C25 H25B 0.9600 .
C25 H25C 0.9600 .
